data_2211561
loop_
_publ_author_name
'Gonz\'alez, Ricardo'
'Suescun, Leopoldo'
'Mombr\'u, \'Alvaro W.'
'Kremer, Eduardo'

_publ_section_title
;
 Aqua(<small>L</small>-phenylalaninato)(<small>L</small>-prolinato)copper(II)
 monohydrate
;
_journal_coeditor_code OB2097
_journal_issue 12
_journal_name_full 'Acta Crystallographica Section E'
_journal_page_first m3459
_journal_page_last m3461
_journal_paper_doi 10.1107/S1600536806048513
_journal_volume 62
_journal_year 2006
_chemical_formula_iupac '[Cu (C5 H8 N O2) (C9 H10 N O2) (H2 O)], H2 O'
_chemical_formula_moiety 'C14 H20 Cu N2 O5, H2 O'
_chemical_formula_sum 'C14 H22 Cu N2 O6'
_chemical_formula_weight 377.88
_chemical_name_systematic
;
Aqua(L-phenylalaninato)(L-prolinato)copper(II) monohydrate
;
_space_group_IT_number 19
_symmetry_cell_setting orthorhombic
_symmetry_space_group_name_Hall 'P 2ac 2ab'
_symmetry_space_group_name_H-M 'P 21 21 21'
_atom_sites_solution_hydrogens geom
_atom_sites_solution_primary direct
_atom_sites_solution_secondary difmap
_cell_angle_alpha 90.00
_cell_angle_beta 90.00
_cell_angle_gamma 90.00
_cell_formula_units_Z 4
_cell_length_a 12.663(3)
_cell_length_b 22.894(3)
_cell_length_c 5.609(3)
_cell_measurement_reflns_used 25
_cell_measurement_temperature 293(2)
_cell_measurement_theta_max 11.58
_cell_measurement_theta_min 5.06
_cell_volume 1626.1(10)
_computing_cell_refinement
;
MSC/AFC Diffractometer Control Software
;
_computing_data_collection
;
MSC/AFC Diffractometer Control Software
(Molecular Structure Corporation, 1993)
;
_computing_data_reduction
;
MSC/AFC Diffractometer Control Software
;
_computing_molecular_graphics 'DIAMOND (Brandenburg, 1999)'
_computing_publication_material 'PLATON (Spek, 2003)'
_computing_structure_refinement 'SHELXL97 (Sheldrick, 1997)'
_computing_structure_solution 'SHELXS97 (Sheldrick, 1997)'
_diffrn_ambient_temperature 293(2)
_diffrn_measured_fraction_theta_full 0.999
_diffrn_measured_fraction_theta_max 0.999
_diffrn_measurement_device_type 'Rigaku AFC-7S'
_diffrn_measurement_method \w/2\q
_diffrn_radiation_monochromator graphite
_diffrn_radiation_source 'fine-focus sealed tube'
_diffrn_radiation_type MoK\a
_diffrn_radiation_wavelength 0.71069
_diffrn_reflns_av_R_equivalents 0.0451
_diffrn_reflns_av_sigmaI/netI 0.0367
_diffrn_reflns_limit_h_max 16
_diffrn_reflns_limit_h_min -8
_diffrn_reflns_limit_k_max 29
_diffrn_reflns_limit_k_min -20
_diffrn_reflns_limit_l_max 7
_diffrn_reflns_limit_l_min -4
_diffrn_reflns_number 2508
_diffrn_reflns_theta_full 27.52
_diffrn_reflns_theta_max 27.52
_diffrn_reflns_theta_min 2.40
_diffrn_standards_decay_% 0
_diffrn_standards_interval_count 150
_diffrn_standards_number 3
_exptl_absorpt_coefficient_mu 1.375
_exptl_absorpt_correction_T_max 0.9864
_exptl_absorpt_correction_T_min 0.6832
_exptl_absorpt_correction_type psi-scan
_exptl_absorpt_process_details '(North <i>et al.</i>,  1968)'
_exptl_crystal_colour blue
_exptl_crystal_density_diffrn 1.544
_exptl_crystal_density_method 'not measured'
_exptl_crystal_description needle
_exptl_crystal_F_000 788
_exptl_crystal_size_max 0.30
_exptl_crystal_size_mid 0.03
_exptl_crystal_size_min 0.01
_refine_diff_density_max 1.083
_refine_diff_density_min -0.646
_refine_ls_abs_structure_details 'Flack (1983), 235 Friedel pairs'
_refine_ls_abs_structure_Flack 0.01(3)
_refine_ls_extinction_method none
_refine_ls_goodness_of_fit_ref 1.063
_refine_ls_hydrogen_treatment mixed
_refine_ls_matrix_type full
_refine_ls_number_parameters 215
_refine_ls_number_reflns 2415
_refine_ls_number_restraints 20
_refine_ls_restrained_S_all 1.068
_refine_ls_R_factor_all 0.0711
_refine_ls_R_factor_gt 0.0571
_refine_ls_shift/su_max 0.000
_refine_ls_shift/su_mean 0.000
_refine_ls_structure_factor_coef Fsqd
_refine_ls_weighting_details 'calc w=1/[\s^2^(Fo^2^)+(0.118P)^2^+1.1436P] where P=(Fo^2^+2Fc^2^)/3'
_refine_ls_weighting_scheme calc
_refine_ls_wR_factor_gt 0.1564
_refine_ls_wR_factor_ref 0.1681
_reflns_number_gt 1983
_reflns_number_total 2415
_reflns_threshold_expression I>2\s(I)
_cod_data_source_file ob2097.cif
_cod_data_source_block I
_cod_depositor_comments
;
 Marking attached hydrogen atoms.

 Antanas Vaitkus,
 2017-08-07
;
_cod_database_code 2211561
_cod_database_fobs_code 2211561

loop_
_symmetry_equiv_pos_as_xyz
'x, y, z'
'-x+1/2, -y, z+1/2'
'x+1/2, -y+1/2, -z'
'-x, y+1/2, -z+1/2'

loop_
_atom_site_type_symbol
_atom_site_label
_atom_site_fract_x
_atom_site_fract_y
_atom_site_fract_z
_atom_site_U_iso_or_equiv
_atom_site_adp_type
_atom_site_calc_flag
_atom_site_refinement_flags
_atom_site_occupancy
_atom_site_attached_hydrogens
Cu Cu 0.47313(5) 0.18848(3) 0.16380(12) 0.0338(2) Uani d . 1 0
O O1 0.3717(3) 0.1901(2) 0.4263(8) 0.0459(11) Uani d . 1 0
C C1 0.2762(5) 0.1785(3) 0.3711(10) 0.0344(12) Uani d . 1 0
O O2 0.2026(3) 0.1801(2) 0.5147(9) 0.0467(11) Uani d . 1 0
C C2 0.2544(5) 0.1609(3) 0.1113(11) 0.0374(14) Uani d U 1 0
H H2 0.2083 0.1902 0.0384 0.045 Uiso calc R 1 0
C C3 0.2007(8) 0.1013(4) 0.095(2) 0.077(3) Uani d U 1 0
H H3A 0.2003 0.0822 0.2497 0.115 Uiso calc R 1 0
H H3B 0.1285 0.1053 0.0403 0.115 Uiso calc R 1 0
C C4 0.2648(8) 0.0672(4) -0.079(3) 0.092(3) Uani d U 1 0
H H4A 0.2720 0.0271 -0.0266 0.137 Uiso calc R 1 0
H H4B 0.2307 0.0673 -0.2342 0.137 Uiso calc R 1 0
C C5 0.3684(6) 0.0948(3) -0.0957(17) 0.0553(18) Uani d U 1 0
H H5C 0.3958 0.0917 -0.2567 0.083 Uiso calc R 1 0
H H5D 0.4177 0.0760 0.0122 0.083 Uiso calc R 1 0
N N1 0.3542(4) 0.1574(2) -0.0287(9) 0.0341(11) Uani d . 1 0
H H1 0.3474 0.1792 -0.1636 0.041 Uiso calc R 1 0
O O3 0.5751(3) 0.1797(2) -0.0941(7) 0.0380(10) Uani d . 1 0
C C6 0.6717(5) 0.1837(3) -0.0295(10) 0.0315(11) Uani d . 1 0
O O4 0.7465(3) 0.1855(2) -0.1726(8) 0.0487(11) Uani d . 1 0
C C7 0.6945(4) 0.1834(3) 0.2382(10) 0.0285(11) Uani d . 1 0
H H7 0.7501 0.2121 0.2705 0.034 Uiso calc R 1 0
N N2 0.5985(4) 0.2017(2) 0.3650(9) 0.0322(10) Uani d . 1 0
H H2A 0.6031 0.2399 0.4024 0.039 Uiso calc R 1 0
H H2B 0.5922 0.1813 0.5014 0.039 Uiso calc R 1 0
C C8 0.7357(4) 0.1229(2) 0.3098(12) 0.0356(12) Uani d . 1 0
H H8A 0.7996 0.1151 0.2199 0.053 Uiso calc R 1 0
H H8B 0.7549 0.1240 0.4772 0.053 Uiso calc R 1 0
C C9 0.6594(5) 0.0725(2) 0.2714(11) 0.0334(12) Uani d . 1 0
C C10 0.6666(6) 0.0390(3) 0.0682(13) 0.0433(15) Uani d . 1 0
H H10 0.7153 0.0485 -0.0496 0.065 Uiso calc R 1 0
C C11 0.5997(6) -0.0098(3) 0.0393(14) 0.0519(18) Uani d . 1 0
H H11 0.6043 -0.0324 -0.0982 0.078 Uiso calc R 1 0
C C12 0.5274(6) -0.0243(3) 0.2152(16) 0.059(2) Uani d . 1 0
H H12 0.4848 -0.0571 0.1981 0.089 Uiso calc R 1 0
C C13 0.5192(7) 0.0101(3) 0.4143(15) 0.061(2) Uani d . 1 0
H H13 0.4694 0.0012 0.5308 0.092 Uiso calc R 1 0
C C14 0.5849(6) 0.0582(3) 0.4426(13) 0.0476(16) Uani d . 1 0
H H14 0.5787 0.0811 0.5787 0.071 Uiso calc R 1 0
O O5 0.4500(4) 0.2877(2) 0.0805(12) 0.0548(14) Uani d D 1 0
H H5A 0.391(5) 0.288(4) 0.09(2) 0.082 Uiso d D 1 0
H H5B 0.474(7) 0.308(4) -0.012(18) 0.082 Uiso d D 1 0
O O6 0.4911(5) 0.3293(3) 0.6092(12) 0.0752(17) Uani d . 1 2

loop_
_atom_site_aniso_label
_atom_site_aniso_U_11
_atom_site_aniso_U_22
_atom_site_aniso_U_33
_atom_site_aniso_U_12
_atom_site_aniso_U_13
_atom_site_aniso_U_23
Cu 0.0333(4) 0.0471(4) 0.0209(3) 0.0008(3) -0.0062(3) -0.0031(3)
O1 0.042(2) 0.076(3) 0.0195(18) 0.004(2) -0.0038(17) -0.004(2)
C1 0.039(3) 0.039(3) 0.025(3) 0.008(2) -0.003(2) 0.000(2)
O2 0.041(2) 0.064(3) 0.034(2) 0.004(2) 0.004(2) -0.006(2)
C2 0.040(3) 0.043(3) 0.029(3) 0.000(2) -0.004(3) -0.008(3)
C3 0.086(6) 0.069(5) 0.075(6) -0.032(4) 0.024(5) -0.031(5)
C4 0.101(6) 0.051(4) 0.122(8) -0.022(4) 0.030(6) -0.025(5)
C5 0.061(4) 0.047(3) 0.057(4) 0.009(3) 0.002(4) -0.018(3)
N1 0.044(3) 0.039(2) 0.020(2) -0.001(2) -0.004(2) -0.002(2)
O3 0.042(2) 0.055(3) 0.0170(16) -0.002(2) -0.0052(17) -0.0010(19)
C6 0.041(3) 0.034(3) 0.020(2) -0.007(3) 0.000(2) 0.001(2)
O4 0.043(2) 0.077(3) 0.027(2) -0.011(2) 0.0027(19) 0.001(3)
C7 0.029(2) 0.034(3) 0.023(2) -0.001(2) -0.010(2) 0.000(2)
N2 0.036(2) 0.036(2) 0.024(2) 0.0036(19) -0.008(2) -0.0031(19)
C8 0.034(3) 0.042(3) 0.032(3) 0.004(2) -0.004(3) 0.007(3)
C9 0.040(3) 0.031(3) 0.029(3) 0.009(2) -0.002(2) 0.001(2)
C10 0.052(4) 0.044(3) 0.034(3) 0.008(3) 0.007(3) -0.002(3)
C11 0.067(4) 0.038(3) 0.051(4) 0.010(3) -0.005(4) -0.014(3)
C12 0.063(4) 0.041(3) 0.074(5) -0.005(3) 0.000(5) 0.000(4)
C13 0.071(5) 0.059(4) 0.053(4) -0.013(4) 0.017(4) 0.000(4)
C14 0.063(4) 0.045(3) 0.035(3) -0.005(3) 0.011(3) 0.000(3)
O5 0.042(2) 0.056(3) 0.066(4) 0.007(2) -0.010(3) 0.014(3)
O6 0.063(3) 0.097(4) 0.065(4) 0.019(3) 0.000(3) -0.009(3)

loop_
_atom_type_symbol
_atom_type_description
_atom_type_scat_dispersion_real
_atom_type_scat_dispersion_imag
_atom_type_scat_source
C C 0.0033 0.0016 'International Tables Vol C Tables 4.2.6.8 and 6.1.1.4'
H H 0.0000 0.0000 'International Tables Vol C Tables 4.2.6.8 and 6.1.1.4'
Cu Cu 0.3201 1.2651 'International Tables Vol C Tables 4.2.6.8 and 6.1.1.4'
O O 0.0106 0.0060 'International Tables Vol C Tables 4.2.6.8 and 6.1.1.4'
N N 0.0061 0.0033 'International Tables Vol C Tables 4.2.6.8 and 6.1.1.4'

loop_
_geom_angle_atom_site_label_1
_geom_angle_atom_site_label_2
_geom_angle_atom_site_label_3
_geom_angle
_geom_angle_publ_flag
O3 Cu O1 175.2(2) y
O3 Cu N2 84.7(2) y
O1 Cu N2 95.46(19) y
O3 Cu N1 93.55(19) y
O1 Cu N1 85.3(2) y
N2 Cu N1 167.86(18) y
O3 Cu O5 92.0(2) y
O1 Cu O5 92.8(2) y
N2 Cu O5 93.77(19) y
N1 Cu O5 98.3(2) y
C1 O1 Cu 115.9(4) ?
O2 C1 O1 123.5(6) ?
O2 C1 C2 119.4(6) ?
O1 C1 C2 117.0(5) ?
N1 C2 C3 107.4(6) ?
N1 C2 C1 111.2(5) ?
C3 C2 C1 111.7(6) ?
N1 C2 H2 108.8 ?
C3 C2 H2 108.8 ?
C1 C2 H2 108.8 ?
C4 C3 C2 105.2(7) ?
C4 C3 H3A 110.7 ?
C2 C3 H3A 110.7 ?
C4 C3 H3B 110.7 ?
C2 C3 H3B 110.7 ?
H3A C3 H3B 108.8 ?
C5 C4 C3 107.7(7) ?
C5 C4 H4A 110.2 ?
C3 C4 H4A 110.2 ?
C5 C4 H4B 110.2 ?
C3 C4 H4B 110.2 ?
H4A C4 H4B 108.5 ?
C4 C5 N1 106.9(6) ?
C4 C5 H5C 110.3 ?
N1 C5 H5C 110.3 ?
C4 C5 H5D 110.3 ?
N1 C5 H5D 110.3 ?
H5C C5 H5D 108.6 ?
C2 N1 C5 106.6(5) ?
C2 N1 Cu 109.7(4) ?
C5 N1 Cu 112.9(4) ?
C2 N1 H1 109.2 ?
C5 N1 H1 109.2 ?
Cu N1 H1 109.2 ?
C6 O3 Cu 114.6(3) ?
O4 C6 O3 123.3(5) ?
O4 C6 C7 119.4(5) ?
O3 C6 C7 117.3(5) ?
N2 C7 C6 108.5(4) ?
N2 C7 C8 114.4(5) ?
C6 C7 C8 109.1(5) ?
N2 C7 H7 108.2 ?
C6 C7 H7 108.2 ?
C8 C7 H7 108.2 ?
C7 N2 Cu 110.2(3) ?
C7 N2 H2A 109.6 ?
Cu N2 H2A 109.6 ?
C7 N2 H2B 109.6 ?
Cu N2 H2B 109.6 ?
H2A N2 H2B 108.1 ?
C9 C8 C7 115.6(4) ?
C9 C8 H8A 108.4 ?
C7 C8 H8A 108.4 ?
C9 C8 H8B 108.4 ?
C7 C8 H8B 108.4 ?
H8A C8 H8B 107.4 ?
C10 C9 C14 119.1(6) ?
C10 C9 C8 119.9(6) ?
C14 C9 C8 120.9(6) ?
C9 C10 C11 119.8(7) ?
C9 C10 H10 120.1 ?
C11 C10 H10 120.1 ?
C12 C11 C10 120.2(7) ?
C12 C11 H11 119.9 ?
C10 C11 H11 119.9 ?
C13 C12 C11 119.6(7) ?
C13 C12 H12 120.2 ?
C11 C12 H12 120.2 ?
C12 C13 C14 120.2(7) ?
C12 C13 H13 119.9 ?
C14 C13 H13 119.9 ?
C9 C14 C13 121.1(7) ?
C9 C14 H14 119.5 ?
C13 C14 H14 119.5 ?
Cu O5 H5A 96(7) ?
Cu O5 H5B 133(8) ?
H5A O5 H5B 117(10) ?

loop_
_geom_bond_atom_site_label_1
_geom_bond_atom_site_label_2
_geom_bond_distance
_geom_bond_publ_flag
Cu O3 1.949(4) y
Cu O1 1.955(4) y
Cu N2 1.971(5) y
Cu N1 1.985(5) y
Cu O5 2.338(5) y
O1 C1 1.276(7) ?
C1 O2 1.232(8) ?
C1 C2 1.537(8) ?
C2 N1 1.490(8) ?
C2 C3 1.527(10) ?
C2 H2 0.9800 ?
C3 C4 1.493(14) ?
C3 H3A 0.9700 ?
C3 H3B 0.9700 ?
C4 C5 1.458(11) ?
C4 H4A 0.9700 ?
C4 H4B 0.9700 ?
C5 N1 1.494(8) ?
C5 H5C 0.9700 ?
C5 H5D 0.9700 ?
N1 H1 0.9100 ?
O3 C6 1.279(7) ?
C6 O4 1.242(7) ?
C6 C7 1.530(7) ?
C7 N2 1.470(7) ?
C7 C8 1.532(8) ?
C7 H7 0.9800 ?
N2 H2A 0.9000 ?
N2 H2B 0.9000 ?
C8 C9 1.522(8) ?
C8 H8A 0.9700 ?
C8 H8B 0.9700 ?
C9 C10 1.377(9) ?
C9 C14 1.386(9) ?
C10 C11 1.411(10) ?
C10 H10 0.9300 ?
C11 C12 1.386(11) ?
C11 H11 0.9300 ?
C12 C13 1.370(11) ?
C12 H12 0.9300 ?
C13 C14 1.389(10) ?
C13 H13 0.9300 ?
C14 H14 0.9300 ?
O5 H5A 0.75(6) ?
O5 H5B 0.76(6) ?

loop_
_geom_hbond_atom_site_label_D
_geom_hbond_atom_site_label_H
_geom_hbond_atom_site_label_A
_geom_hbond_site_symmetry_A
_geom_hbond_distance_DH
_geom_hbond_distance_HA
_geom_hbond_distance_DA
_geom_hbond_angle_DHA
_geom_hbond_publ_flag
N1 H1 O1 1_554 0.91 2.33 3.155(7) 149.9 yes
N1 H1 O2 1_554 0.91 2.57 3.243(7) 130.9 yes
N2 H2B O3 1_556 0.90 2.28 3.090(7) 149.6 yes
N2 H2A O2 3_556 0.90 2.27 3.084(6) 150.1 yes
O5 H5A O4 3_455 0.75(6) 1.98(7) 2.699(7) 160(11) yes
O5 H5B O6 1_554 0.76(6) 2.19(9) 2.858(10) 147(11) yes

loop_
_geom_torsion_atom_site_label_1
_geom_torsion_atom_site_label_2
_geom_torsion_atom_site_label_3
_geom_torsion_atom_site_label_4
_geom_torsion
N2 Cu O1 C1 -175.1(5)
N1 Cu O1 C1 -7.2(5)
O5 Cu O1 C1 90.9(5)
Cu O1 C1 O2 -177.0(5)
Cu O1 C1 C2 4.0(7)
O2 C1 C2 N1 -175.8(5)
O1 C1 C2 N1 3.2(8)
O2 C1 C2 C3 -55.8(9)
O1 C1 C2 C3 123.3(7)
N1 C2 C3 C4 -6.9(10)
C1 C2 C3 C4 -129.1(8)
C2 C3 C4 C5 20.1(12)
C3 C4 C5 N1 -25.7(12)
C3 C2 N1 C5 -8.3(8)
C1 C2 N1 C5 114.2(6)
C3 C2 N1 Cu -130.9(6)
C1 C2 N1 Cu -8.4(6)
C4 C5 N1 C2 21.0(10)
C4 C5 N1 Cu 141.5(8)
O3 Cu N1 C2 -176.3(4)
O1 Cu N1 C2 8.4(4)
N2 Cu N1 C2 102.5(10)
O5 Cu N1 C2 -83.8(4)
O3 Cu N1 C5 65.0(5)
O1 Cu N1 C5 -110.3(5)
N2 Cu N1 C5 -16.2(13)
O5 Cu N1 C5 157.5(5)
N2 Cu O3 C6 2.2(4)
N1 Cu O3 C6 -165.7(4)
O5 Cu O3 C6 95.8(4)
Cu O3 C6 O4 -172.0(5)
Cu O3 C6 C7 10.9(7)
O4 C6 C7 N2 160.4(5)
O3 C6 C7 N2 -22.4(8)
O4 C6 C7 C8 -74.4(7)
O3 C6 C7 C8 102.8(6)
C6 C7 N2 Cu 22.4(6)
C8 C7 N2 Cu -99.6(4)
O3 Cu N2 C7 -14.6(4)
O1 Cu N2 C7 160.5(4)
N1 Cu N2 C7 67.5(11)
O5 Cu N2 C7 -106.3(4)
N2 C7 C8 C9 59.3(7)
C6 C7 C8 C9 -62.3(7)
C7 C8 C9 C10 96.9(7)
C7 C8 C9 C14 -85.6(7)
C14 C9 C10 C11 -1.2(9)
C8 C9 C10 C11 176.3(6)
C9 C10 C11 C12 -0.3(10)
C10 C11 C12 C13 1.8(12)
C11 C12 C13 C14 -1.7(13)
C10 C9 C14 C13 1.3(10)
C8 C9 C14 C13 -176.2(6)
C12 C13 C14 C9 0.2(12)
